data_4034074
loop_
_publ_author_name
'Alem\'an-Ponce de Le\'on, Diego'
'S\'anchez-Ch\'avez, Anah\'i C'
'Polindara-Garc\'ia, Luis A'

_publ_section_title
;
 Pd-Mediated \g-C(sp<sup>3</sup>)-H Bond Activation in Ammonia-Ugi 4-CR
 Adducts by Using Picolinamide as Directing Group.
;
_journal_issue 20
_journal_name_full 'The Journal of organic chemistry'
_journal_page_first 12809
_journal_page_last 12834
_journal_paper_doi 10.1021/acs.joc.9b01436
_journal_volume 84
_journal_year 2019
_chemical_formula_sum 'C17 H25 N3 O2'
_chemical_formula_weight 303.40
_chemical_melting_point_gt 433
_chemical_name_systematic N-(1-(tert-Butylcarbamoyl)cyclohexyl)picolinamide
_space_group_crystal_system hexagonal
_space_group_IT_number 169
_space_group_name_Hall 'P 61'
_space_group_name_H-M_alt 'P 61'
_atom_sites_solution_hydrogens geom
_audit_creation_method SHELXL-2018/3
_cell_angle_alpha 90
_cell_angle_beta 90
_cell_angle_gamma 120
_cell_formula_units_Z 6
_cell_length_a 10.6027(2)
_cell_length_b 10.6027(2)
_cell_length_c 26.4100(5)
_cell_measurement_reflns_used 9045
_cell_measurement_temperature 298(2)
_cell_measurement_theta_max 68.08
_cell_measurement_theta_min 5.10
_cell_volume 2571.18(8)
_computing_cell_refinement 'APEX3 v2016.1 (Bruker, 2014)'
_computing_data_collection 'APEX3 v2016.1 (Bruker, 2014)'
_computing_data_reduction 'SAINT V8.37A  (Bruker, 2014)'
_computing_molecular_graphics 'Ortep-3 Ver 2.02 L.J. Farrugia (1997) J. Appl. Cryst. 30, 565'
_computing_publication_material 'SHELXL-2014/7 (Sheldrick, 2014)'
_computing_structure_refinement 'SHELXL-2014/7 (Sheldrick, 2014)'
_computing_structure_solution 'SHELXS-2014 (Bruker, 2014)'
_diffrn_ambient_temperature 298(2)
_diffrn_detector_area_resol_mean 52.0833
_diffrn_measured_fraction_theta_full 1.000
_diffrn_measured_fraction_theta_max 1.000
_diffrn_measurement_device_type 'Bruker D8 Venture \k-geometry diffractometer 208039-01'
_diffrn_measurement_method \w-scans
_diffrn_radiation_type CuK\a
_diffrn_radiation_wavelength 1.54178
_diffrn_reflns_av_R_equivalents 0.1279
_diffrn_reflns_av_unetI/netI 0.0418
_diffrn_reflns_Laue_measured_fraction_full 1.000
_diffrn_reflns_Laue_measured_fraction_max 1.000
_diffrn_reflns_limit_h_max 12
_diffrn_reflns_limit_h_min -12
_diffrn_reflns_limit_k_max 10
_diffrn_reflns_limit_k_min -12
_diffrn_reflns_limit_l_max 30
_diffrn_reflns_limit_l_min -31
_diffrn_reflns_number 30983
_diffrn_reflns_point_group_measured_fraction_full 0.998
_diffrn_reflns_point_group_measured_fraction_max 0.998
_diffrn_reflns_theta_full 67.679
_diffrn_reflns_theta_max 68.071
_diffrn_reflns_theta_min 4.816
_diffrn_source 'micro-focus X-ray source'
_exptl_absorpt_coefficient_mu 0.623
_exptl_absorpt_correction_T_max 0.9178
_exptl_absorpt_correction_T_min 0.8514
_exptl_absorpt_correction_type integration
_exptl_absorpt_process_details 'SHELXTL (Sheldrick, 2014/7)'
_exptl_crystal_colour colourless
_exptl_crystal_density_diffrn 1.176
_exptl_crystal_description Prism
_exptl_crystal_F_000 984
_exptl_crystal_size_max 0.378
_exptl_crystal_size_mid 0.216
_exptl_crystal_size_min 0.196
_refine_diff_density_max 0.158
_refine_diff_density_min -0.173
_refine_diff_density_rms 0.043
_refine_ls_abs_structure_details
;
 Flack x determined using 1308 quotients [(I+)-(I-)]/[(I+)+(I-)]
 (Parsons, Flack and Wagner, Acta Cryst. B69 (2013) 249-259).
;
_refine_ls_abs_structure_Flack 0.1(2)
_refine_ls_extinction_method none
_refine_ls_goodness_of_fit_ref 1.125
_refine_ls_hydrogen_treatment constr
_refine_ls_matrix_type full
_refine_ls_number_parameters 202
_refine_ls_number_reflns 3129
_refine_ls_number_restraints 1
_refine_ls_restrained_S_all 1.125
_refine_ls_R_factor_all 0.0479
_refine_ls_R_factor_gt 0.0453
_refine_ls_shift/su_max 0.000
_refine_ls_shift/su_mean 0.000
_refine_ls_structure_factor_coef Fsqd
_refine_ls_weighting_details 'w=1/[\s^2^(Fo^2^)+(0.0540P)^2^+0.2663P] where P=(Fo^2^+2Fc^2^)/3'
_refine_ls_weighting_scheme calc
_refine_ls_wR_factor_gt 0.1075
_refine_ls_wR_factor_ref 0.1107
_reflns_Friedel_coverage 0.951
_reflns_Friedel_fraction_full 0.996
_reflns_Friedel_fraction_max 0.996
_reflns_number_gt 2950
_reflns_number_total 3129
_reflns_threshold_expression 'I > 2\s(I)'
_cod_data_source_file jo9b01436_si_002.cif
_cod_data_source_block 301PGL18_a
_cod_depositor_comments
;
The following automatic conversions were performed:

data name '_chemical_melting_point' was changed to
'_chemical_melting_point_gt' since the value was specified as 'more
than' ('>') a certain temperature.

Automatic conversion script
Id: cif_fix_values 6909 2019-04-08 15:41:33Z antanas 
;
_cod_original_cell_volume 2571.18(11)
_cod_database_code 4034074
_shelx_shelxl_version_number 2018/3
_shelx_space_group_comment
;
The symmetry employed for this shelxl refinement is uniquely defined
by the following loop, which should always be used as a source of
symmetry information in preference to the above space-group names.
They are only intended as comments.
;
_shelx_estimated_absorpt_t_min 0.798
_shelx_estimated_absorpt_t_max 0.888

loop_
_space_group_symop_operation_xyz
'x, y, z'
'-y, x-y, z+1/3'
'-x+y, -x, z+2/3'
'-x, -y, z+1/2'
'y, -x+y, z+5/6'
'x-y, x, z+1/6'

loop_
_atom_site_label
_atom_site_type_symbol
_atom_site_fract_x
_atom_site_fract_y
_atom_site_fract_z
_atom_site_U_iso_or_equiv
_atom_site_adp_type
_atom_site_occupancy
_atom_site_site_symmetry_order
_atom_site_calc_flag
_atom_site_refinement_flags_posn
_atom_site_refinement_flags_adp
N1 N 1.1986(3) 0.1577(3) 0.53479(10) 0.0523(6) Uani 1 1 d . .
O1 O 0.8502(2) 0.0458(2) 0.58643(8) 0.0541(5) Uani 1 1 d . .
C2 C 1.0866(3) 0.0855(3) 0.56660(10) 0.0404(5) Uani 1 1 d . .
O2 O 0.6391(2) 0.1826(3) 0.52380(11) 0.0709(7) Uani 1 1 d . .
N2 N 0.9909(2) 0.2285(2) 0.53232(7) 0.0395(5) Uani 1 1 d . .
H2 H 1.068066 0.263368 0.513930 0.047 Uiso 1 1 calc R U
C3 C 1.0829(3) -0.0101(3) 0.60243(11) 0.0500(7) Uani 1 1 d . .
H3 H 1.004163 -0.056676 0.624403 0.060 Uiso 1 1 calc R U
N3 N 0.7462(3) 0.1064(3) 0.46723(9) 0.0480(6) Uani 1 1 d . .
H3A H 0.827362 0.112049 0.458952 0.058 Uiso 1 1 calc R U
C5 C 1.3128(4) 0.0364(4) 0.57262(13) 0.0606(8) Uani 1 1 d . .
H5 H 1.391873 0.021178 0.573633 0.073 Uiso 1 1 calc R U
C4 C 1.1983(4) -0.0359(4) 0.60529(13) 0.0607(8) Uani 1 1 d . .
H4 H 1.198111 -0.101070 0.628906 0.073 Uiso 1 1 calc R U
C6 C 1.3089(4) 0.1316(4) 0.53838(13) 0.0609(8) Uani 1 1 d . .
H6 H 1.387443 0.180645 0.516482 0.073 Uiso 1 1 calc R U
C8 C 0.8994(3) 0.2957(3) 0.52769(10) 0.0401(6) Uani 1 1 d . .
C7 C 0.9634(3) 0.1175(3) 0.56288(9) 0.0397(5) Uani 1 1 d . .
C9 C 0.9753(3) 0.4227(3) 0.49006(11) 0.0456(6) Uani 1 1 d . .
H9A H 0.992036 0.386385 0.458552 0.055 Uiso 1 1 calc R U
H9B H 0.911440 0.461448 0.482903 0.055 Uiso 1 1 calc R U
C10 C 1.1206(4) 0.5454(3) 0.50994(14) 0.0578(7) Uani 1 1 d . .
H10A H 1.189147 0.510486 0.512719 0.069 Uiso 1 1 calc R U
H10B H 1.159815 0.625483 0.485985 0.069 Uiso 1 1 calc R U
C11 C 1.1040(4) 0.5999(4) 0.56115(18) 0.0761(11) Uani 1 1 d . .
H11A H 1.046074 0.646858 0.557628 0.091 Uiso 1 1 calc R U
H11B H 1.199206 0.671369 0.573871 0.091 Uiso 1 1 calc R U
C12 C 1.0312(5) 0.4750(5) 0.59845(14) 0.0735(10) Uani 1 1 d . .
H12A H 1.016343 0.511419 0.630273 0.088 Uiso 1 1 calc R U
H12B H 1.094894 0.435612 0.604841 0.088 Uiso 1 1 calc R U
C13 C 0.8857(4) 0.3544(4) 0.57902(11) 0.0549(7) Uani 1 1 d . .
H13A H 0.818807 0.391363 0.575953 0.066 Uiso 1 1 calc R U
H13B H 0.845141 0.275356 0.603388 0.066 Uiso 1 1 calc R U
C14 C 0.7480(3) 0.1870(3) 0.50645(11) 0.0449(6) Uani 1 1 d . .
C15 C 0.6168(3) 0.0087(3) 0.43699(13) 0.0550(7) Uani 1 1 d . .
C16 C 0.6666(5) -0.0542(5) 0.39492(17) 0.0783(11) Uani 1 1 d . .
H16A H 0.741562 0.023692 0.375453 0.117 Uiso 1 1 calc R U
H16B H 0.585611 -0.114221 0.373312 0.117 Uiso 1 1 calc R U
H16C H 0.704128 -0.111873 0.409417 0.117 Uiso 1 1 calc R U
C17 C 0.5043(5) -0.1126(5) 0.4701(2) 0.1012(16) Uani 1 1 d . .
H17A H 0.545959 -0.166531 0.484555 0.152 Uiso 1 1 calc R U
H17B H 0.421300 -0.176514 0.449865 0.152 Uiso 1 1 calc R U
H17C H 0.474481 -0.071415 0.496643 0.152 Uiso 1 1 calc R U
C18 C 0.5535(5) 0.0965(6) 0.4132(2) 0.0874(13) Uani 1 1 d . .
H18A H 0.528959 0.143170 0.439464 0.131 Uiso 1 1 calc R U
H18B H 0.467609 0.032428 0.394350 0.131 Uiso 1 1 calc R U
H18C H 0.624277 0.168929 0.391009 0.131 Uiso 1 1 calc R U

loop_
_atom_site_aniso_label
_atom_site_aniso_U_11
_atom_site_aniso_U_22
_atom_site_aniso_U_33
_atom_site_aniso_U_23
_atom_site_aniso_U_13
_atom_site_aniso_U_12
N1 0.0477(13) 0.0630(15) 0.0550(14) 0.0167(12) 0.0108(11) 0.0343(12)
O1 0.0455(11) 0.0557(12) 0.0612(12) 0.0220(10) 0.0178(9) 0.0255(10)
C2 0.0411(13) 0.0390(12) 0.0403(13) 0.0014(10) 0.0013(11) 0.0194(11)
O2 0.0426(11) 0.0882(18) 0.0823(16) -0.0165(13) 0.0096(10) 0.0331(11)
N2 0.0380(10) 0.0452(12) 0.0392(12) 0.0077(9) 0.0101(9) 0.0237(9)
C3 0.0523(16) 0.0529(15) 0.0492(16) 0.0101(12) 0.0043(12) 0.0294(14)
N3 0.0409(11) 0.0522(13) 0.0547(14) -0.0034(10) 0.0026(10) 0.0263(11)
C5 0.0592(18) 0.078(2) 0.0622(19) 0.0029(16) -0.0028(14) 0.0476(17)
C4 0.071(2) 0.069(2) 0.0579(19) 0.0122(15) -0.0011(15) 0.0468(17)
C6 0.0478(16) 0.079(2) 0.0657(19) 0.0148(17) 0.0113(14) 0.0391(16)
C8 0.0425(13) 0.0437(13) 0.0409(13) 0.0020(10) 0.0064(10) 0.0268(11)
C7 0.0390(13) 0.0422(13) 0.0370(12) 0.0025(10) 0.0020(10) 0.0197(11)
C9 0.0487(15) 0.0439(14) 0.0498(15) 0.0061(12) 0.0034(11) 0.0274(12)
C10 0.0527(17) 0.0451(15) 0.073(2) 0.0056(14) 0.0029(15) 0.0221(13)
C11 0.067(2) 0.058(2) 0.099(3) -0.025(2) -0.011(2) 0.0284(17)
C12 0.081(2) 0.091(3) 0.057(2) -0.0262(19) -0.0064(17) 0.049(2)
C13 0.0604(17) 0.0654(18) 0.0485(17) -0.0025(14) 0.0097(13) 0.0387(16)
C14 0.0412(14) 0.0467(15) 0.0508(15) 0.0053(12) 0.0099(12) 0.0248(12)
C15 0.0473(16) 0.0561(17) 0.0609(18) -0.0083(14) -0.0059(13) 0.0253(14)
C16 0.077(2) 0.086(3) 0.081(3) -0.032(2) -0.017(2) 0.047(2)
C17 0.080(3) 0.068(3) 0.108(4) 0.000(2) 0.012(3) 0.001(2)
C18 0.087(3) 0.106(3) 0.092(3) -0.019(3) -0.031(2) 0.066(3)

loop_
_atom_type_symbol
_atom_type_description
_atom_type_scat_dispersion_real
_atom_type_scat_dispersion_imag
_atom_type_scat_source
C C 0.0181 0.0091 'International Tables Vol C Tables 4.2.6.8 and 6.1.1.4'
H H 0.0000 0.0000 'International Tables Vol C Tables 4.2.6.8 and 6.1.1.4'
N N 0.0311 0.0180 'International Tables Vol C Tables 4.2.6.8 and 6.1.1.4'
O O 0.0492 0.0322 'International Tables Vol C Tables 4.2.6.8 and 6.1.1.4'

loop_
_geom_angle_atom_site_label_1
_geom_angle_atom_site_label_2
_geom_angle_atom_site_label_3
_geom_angle
C6 N1 C2 117.1(3)
N1 C2 C3 123.0(3)
N1 C2 C7 116.8(2)
C3 C2 C7 120.2(2)
C7 N2 C8 124.9(2)
C7 N2 H2 117.5
C8 N2 H2 117.5
C2 C3 C4 118.8(3)
C2 C3 H3 120.6
C4 C3 H3 120.6
C14 N3 C15 125.4(2)
C14 N3 H3A 117.3
C15 N3 H3A 117.3
C4 C5 C6 118.9(3)
C4 C5 H5 120.6
C6 C5 H5 120.6
C5 C4 C3 118.6(3)
C5 C4 H4 120.7
C3 C4 H4 120.7
N1 C6 C5 123.5(3)
N1 C6 H6 118.2
C5 C6 H6 118.2
N2 C8 C13 110.1(2)
N2 C8 C9 107.2(2)
C13 C8 C9 109.4(2)
N2 C8 C14 111.2(2)
C13 C8 C14 110.6(2)
C9 C8 C14 108.3(2)
O1 C7 N2 124.8(2)
O1 C7 C2 121.2(2)
N2 C7 C2 114.0(2)
C10 C9 C8 112.8(2)
C10 C9 H9A 109.0
C8 C9 H9A 109.0
C10 C9 H9B 109.0
C8 C9 H9B 109.0
H9A C9 H9B 107.8
C11 C10 C9 111.8(3)
C11 C10 H10A 109.3
C9 C10 H10A 109.3
C11 C10 H10B 109.3
C9 C10 H10B 109.3
H10A C10 H10B 107.9
C10 C11 C12 110.7(3)
C10 C11 H11A 109.5
C12 C11 H11A 109.5
C10 C11 H11B 109.5
C12 C11 H11B 109.5
H11A C11 H11B 108.1
C11 C12 C13 112.0(3)
C11 C12 H12A 109.2
C13 C12 H12A 109.2
C11 C12 H12B 109.2
C13 C12 H12B 109.2
H12A C12 H12B 107.9
C12 C13 C8 112.3(3)
C12 C13 H13A 109.1
C8 C13 H13A 109.1
C12 C13 H13B 109.1
C8 C13 H13B 109.1
H13A C13 H13B 107.9
O2 C14 N3 123.8(3)
O2 C14 C8 120.2(3)
N3 C14 C8 115.9(2)
N3 C15 C17 110.2(3)
N3 C15 C16 107.4(3)
C17 C15 C16 110.3(4)
N3 C15 C18 109.4(3)
C17 C15 C18 110.7(4)
C16 C15 C18 108.8(3)
C15 C16 H16A 109.5
C15 C16 H16B 109.5
H16A C16 H16B 109.5
C15 C16 H16C 109.5
H16A C16 H16C 109.5
H16B C16 H16C 109.5
C15 C17 H17A 109.5
C15 C17 H17B 109.5
H17A C17 H17B 109.5
C15 C17 H17C 109.5
H17A C17 H17C 109.5
H17B C17 H17C 109.5
C15 C18 H18A 109.5
C15 C18 H18B 109.5
H18A C18 H18B 109.5
C15 C18 H18C 109.5
H18A C18 H18C 109.5
H18B C18 H18C 109.5

loop_
_geom_bond_atom_site_label_1
_geom_bond_atom_site_label_2
_geom_bond_distance
N1 C6 1.333(4)
N1 C2 1.339(4)
O1 C7 1.222(3)
C2 C3 1.373(4)
C2 C7 1.508(4)
O2 C14 1.222(3)
N2 C7 1.334(3)
N2 C8 1.468(3)
N2 H2 0.8600
C3 C4 1.383(4)
C3 H3 0.9300
N3 C14 1.337(4)
N3 C15 1.474(4)
N3 H3A 0.8600
C5 C4 1.370(5)
C5 C6 1.371(5)
C5 H5 0.9300
C4 H4 0.9300
C6 H6 0.9300
C8 C13 1.528(4)
C8 C9 1.538(4)
C8 C14 1.540(4)
C9 C10 1.528(4)
C9 H9A 0.9700
C9 H9B 0.9700
C10 C11 1.514(6)
C10 H10A 0.9700
C10 H10B 0.9700
C11 C12 1.516(6)
C11 H11A 0.9700
C11 H11B 0.9700
C12 C13 1.519(5)
C12 H12A 0.9700
C12 H12B 0.9700
C13 H13A 0.9700
C13 H13B 0.9700
C15 C17 1.518(6)
C15 C16 1.520(5)
C15 C18 1.527(5)
C16 H16A 0.9600
C16 H16B 0.9600
C16 H16C 0.9600
C17 H17A 0.9600
C17 H17B 0.9600
C17 H17C 0.9600
C18 H18A 0.9600
C18 H18B 0.9600
C18 H18C 0.9600
